data_7703250
loop_
_publ_author_name
'Nishi, Miki'
'Hayata, Yuki'
'Hoshino, Norihisa'
'Hanasaki, Noriaki'
'Akutagawa, Tomoyuki'
'Matsuda, Masaki'

_publ_section_title
;
 Intermolecular interactions of tetrabenzoporphyrin- and
 phthalocyanine-based charge-transfer complexes.
;
_journal_issue 48
_journal_name_full 'Dalton transactions (Cambridge, England : 2003)'
_journal_page_first 17723
_journal_page_last 17728
_journal_paper_doi 10.1039/c9dt03653a
_journal_volume 48
_journal_year 2019
_chemical_formula_moiety '2(C32 H16 Br2 Fe N8), C24 H20 P'
_chemical_formula_sum 'C88 H52 Br4 Fe2 N16 P'
_chemical_formula_weight 1795.76
_space_group_crystal_system tetragonal
_space_group_IT_number 86
_space_group_name_Hall '-P 4bc'
_space_group_name_H-M_alt 'P 42/n :2'
_atom_sites_solution_hydrogens geom
_audit_creation_method SHELXL-2018/1
_audit_update_record
;
2019-08-15 deposited with the CCDC.	2019-10-21 downloaded from the CCDC.
;
_cell_angle_alpha 90
_cell_angle_beta 90
_cell_angle_gamma 90
_cell_formula_units_Z 2
_cell_length_a 21.5372(4)
_cell_length_b 21.5372(4)
_cell_length_c 7.62570(10)
_cell_measurement_reflns_used 18014
_cell_measurement_temperature 296(2)
_cell_measurement_theta_max 68.21
_cell_measurement_theta_min 4.105
_cell_volume 3537.19(10)
_computing_cell_refinement 'RAPID AUTO'
_computing_data_collection 'RAPID AUTO'
_computing_data_reduction 'RAPID AUTO'
_computing_structure_refinement 'SHELXL-2018/1 (Sheldrick, 2018)'
_computing_structure_solution 'SIR-2004 (Burla, 2004)'
_diffrn_ambient_temperature 296(2)
_diffrn_measured_fraction_theta_full 0.999
_diffrn_measured_fraction_theta_max 0.999
_diffrn_measurement_device_type 'Rigaku R-AXIS RAPID'
_diffrn_measurement_method 'phi and omega scans'
_diffrn_radiation_type CuK\a
_diffrn_radiation_wavelength 1.54187
_diffrn_reflns_av_R_equivalents 0.0960
_diffrn_reflns_av_unetI/netI 0.0539
_diffrn_reflns_Laue_measured_fraction_full 0.999
_diffrn_reflns_Laue_measured_fraction_max 0.999
_diffrn_reflns_limit_h_max 25
_diffrn_reflns_limit_h_min -25
_diffrn_reflns_limit_k_max 25
_diffrn_reflns_limit_k_min -25
_diffrn_reflns_limit_l_max 9
_diffrn_reflns_limit_l_min -9
_diffrn_reflns_number 37512
_diffrn_reflns_point_group_measured_fraction_full 0.999
_diffrn_reflns_point_group_measured_fraction_max 0.999
_diffrn_reflns_theta_full 67.687
_diffrn_reflns_theta_max 68.210
_diffrn_reflns_theta_min 4.105
_diffrn_source 'rotating-anode X-ray tube'
_exptl_absorpt_coefficient_mu 6.660
_exptl_absorpt_correction_T_max 1.0000
_exptl_absorpt_correction_T_min 0.7562
_exptl_absorpt_correction_type empirical
_exptl_absorpt_process_details 'ABSCOR (Rigaku, 2010)'
_exptl_crystal_colour black
_exptl_crystal_density_diffrn 1.686
_exptl_crystal_description needle
_exptl_crystal_F_000 1798
_exptl_crystal_size_max 0.100
_exptl_crystal_size_mid 0.100
_exptl_crystal_size_min 0.100
_refine_diff_density_max 0.584
_refine_diff_density_min -0.733
_refine_diff_density_rms 0.100
_refine_ls_extinction_method none
_refine_ls_goodness_of_fit_ref 1.103
_refine_ls_hydrogen_treatment constr
_refine_ls_matrix_type full
_refine_ls_number_parameters 252
_refine_ls_number_reflns 3234
_refine_ls_number_restraints 0
_refine_ls_restrained_S_all 1.103
_refine_ls_R_factor_all 0.0568
_refine_ls_R_factor_gt 0.0512
_refine_ls_shift/su_max 0.001
_refine_ls_shift/su_mean 0.000
_refine_ls_structure_factor_coef Fsqd
_refine_ls_weighting_details 'w=1/[\s^2^(Fo^2^)+(0.1000P)^2^] where P=(Fo^2^+2Fc^2^)/3'
_refine_ls_weighting_scheme calc
_refine_ls_wR_factor_gt 0.1472
_refine_ls_wR_factor_ref 0.1540
_reflns_Friedel_coverage 0.000
_reflns_number_gt 2816
_reflns_number_total 3234
_reflns_threshold_expression 'I > 2\s(I)'
_cod_data_source_file c9dt03653a2.cif
_cod_data_source_block TPPFePcBr22rt
_cod_original_cell_volume 3537.19(14)
_cod_original_sg_symbol_H-M 'P 42/n'
_cod_database_code 7703250
_shelx_shelxl_version_number 2018/1
_shelx_space_group_comment
;
The symmetry employed for this shelxl refinement is uniquely defined
by the following loop, which should always be used as a source of
symmetry information in preference to the above space-group names.
They are only intended as comments.
;
_shelx_estimated_absorpt_t_min 0.556
_shelx_estimated_absorpt_t_max 0.556

loop_
_space_group_symop_operation_xyz
'x, y, z'
'-x+1/2, -y+1/2, z'
'-y, x+1/2, z+1/2'
'y+1/2, -x, z+1/2'
'-x, -y, -z'
'x-1/2, y-1/2, -z'
'y, -x-1/2, -z-1/2'
'-y-1/2, x, -z-1/2'

loop_
_atom_site_label
_atom_site_type_symbol
_atom_site_fract_x
_atom_site_fract_y
_atom_site_fract_z
_atom_site_U_iso_or_equiv
_atom_site_adp_type
_atom_site_occupancy
_atom_site_site_symmetry_order
_atom_site_calc_flag
_atom_site_refinement_flags_posn
_atom_site_refinement_flags_adp
_atom_site_refinement_flags_occupancy
C1 C 0.48311(14) 0.07415(14) 0.1763(4) 0.0302(7) Uani 1 1 d . . .
C2 C 0.49687(15) 0.13532(15) 0.1032(4) 0.0310(7) Uani 1 1 d . . .
C3 C 0.47745(16) 0.16424(16) -0.0500(5) 0.0361(7) Uani 1 1 d . . .
H1 H 0.452293 0.143976 -0.130960 0.043 Uiso 1 1 calc R U .
C4 C 0.49733(19) 0.22475(17) -0.0767(5) 0.0422(9) Uani 1 1 d . . .
H2 H 0.485346 0.245604 -0.178006 0.051 Uiso 1 1 calc R U .
C5 C 0.53526(17) 0.25524(16) 0.0464(5) 0.0392(8) Uani 1 1 d . . .
H3 H 0.547381 0.296045 0.025970 0.047 Uiso 1 1 calc R U .
C6 C 0.55478(15) 0.22552(14) 0.1972(4) 0.0361(7) Uani 1 1 d . . .
H4 H 0.580471 0.245299 0.277740 0.043 Uiso 1 1 calc R U .
C7 C 0.53461(14) 0.16504(14) 0.2240(4) 0.0318(7) Uani 1 1 d . . .
C8 C 0.54363(15) 0.12200(15) 0.3691(4) 0.0304(7) Uani 1 1 d . . .
C9 C 0.58058(14) 0.09858(15) 0.6464(4) 0.0312(7) Uani 1 1 d . . .
C10 C 0.61943(14) 0.11248(14) 0.7983(4) 0.0312(7) Uani 1 1 d . . .
C11 C 0.65719(14) 0.16277(15) 0.8403(5) 0.0352(7) Uani 1 1 d . . .
H5 H 0.661214 0.196484 0.764930 0.042 Uiso 1 1 calc R U .
C12 C 0.68854(17) 0.16063(17) 0.9988(5) 0.0416(9) Uani 1 1 d . . .
H6 H 0.713592 0.193864 1.031283 0.050 Uiso 1 1 calc R U .
C13 C 0.68327(17) 0.10949(18) 1.1110(5) 0.0420(9) Uani 1 1 d . . .
H7 H 0.705288 0.109184 1.215904 0.050 Uiso 1 1 calc R U .
C14 C 0.64611(16) 0.05958(16) 1.0691(4) 0.0370(8) Uani 1 1 d . . .
H8 H 0.642856 0.025435 1.143138 0.044 Uiso 1 1 calc R U .
C15 C 0.61366(15) 0.06229(15) 0.9115(4) 0.0307(7) Uani 1 1 d . . .
C16 C 0.57063(14) 0.01914(14) 0.8287(4) 0.0301(7) Uani 1 1 d . . .
C17 C 0.31436(16) 0.26620(16) 0.6077(5) 0.0381(8) Uani 1 1 d . . .
C18 C 0.3067(2) 0.31350(19) 0.4802(5) 0.0497(10) Uani 1 1 d . . .
H9 H 0.270355 0.336751 0.476649 0.060 Uiso 1 1 calc R U .
C19 C 0.3534(2) 0.3246(2) 0.3624(6) 0.0570(11) Uani 1 1 d . . .
H10 H 0.348854 0.355804 0.278986 0.068 Uiso 1 1 calc R U .
C20 C 0.4071(2) 0.2898(2) 0.3670(6) 0.0623(12) Uani 1 1 d . . .
H11 H 0.438595 0.297812 0.286694 0.075 Uiso 1 1 calc R U .
C21 C 0.4145(2) 0.2440(3) 0.4875(6) 0.0634(12) Uani 1 1 d . . .
H12 H 0.451020 0.220855 0.489325 0.076 Uiso 1 1 calc R U .
C22 C 0.36763(19) 0.2314(2) 0.6085(5) 0.0491(10) Uani 1 1 d . . .
H13 H 0.372494 0.199563 0.689591 0.059 Uiso 1 1 calc R U .
N1 N 0.55157(12) 0.04309(12) 0.6698(3) 0.0303(6) Uani 1 1 d . . .
N2 N 0.57657(13) 0.13641(13) 0.5094(3) 0.0340(7) Uani 1 1 d . . .
N3 N 0.51249(11) 0.06799(12) 0.3355(4) 0.0305(6) Uani 1 1 d . . .
N4 N 0.44479(13) 0.03472(13) 0.1000(4) 0.0323(6) Uani 1 1 d . . .
Fe1 Fe 0.500000 0.000000 0.500000 0.0287(2) Uani 1 2 d S . P
P1 P 0.250000 0.250000 0.750000 0.0345(4) Uani 1 4 d S T P
Br1 Br 0.40608(2) 0.05573(2) 0.59390(6) 0.0419(2) Uani 1 1 d . . .

loop_
_atom_site_aniso_label
_atom_site_aniso_U_11
_atom_site_aniso_U_22
_atom_site_aniso_U_33
_atom_site_aniso_U_23
_atom_site_aniso_U_13
_atom_site_aniso_U_12
C1 0.0306(16) 0.0294(16) 0.0307(17) 0.0034(13) -0.0011(13) -0.0012(12)
C2 0.0318(17) 0.0279(17) 0.0335(17) 0.0051(13) 0.0003(13) -0.0002(13)
C3 0.0396(19) 0.0341(18) 0.0345(17) 0.0048(14) -0.0033(15) 0.0001(14)
C4 0.047(2) 0.037(2) 0.042(2) 0.0113(15) -0.0046(16) 0.0007(16)
C5 0.045(2) 0.0290(17) 0.044(2) 0.0103(15) -0.0016(16) -0.0049(14)
C6 0.0401(18) 0.0305(17) 0.0376(18) 0.0033(14) -0.0015(15) -0.0031(13)
C7 0.0345(17) 0.0279(16) 0.0330(17) 0.0050(13) -0.0023(13) -0.0020(13)
C8 0.0309(16) 0.0277(16) 0.0326(17) 0.0039(13) -0.0014(13) -0.0005(12)
C9 0.0298(16) 0.0299(16) 0.0338(17) 0.0009(14) -0.0060(13) -0.0008(12)
C10 0.0282(16) 0.0296(16) 0.0358(17) 0.0000(14) -0.0045(13) 0.0023(12)
C11 0.0345(17) 0.0305(17) 0.0406(19) 0.0012(14) -0.0056(14) -0.0032(13)
C12 0.0380(19) 0.037(2) 0.049(2) -0.0035(16) -0.0089(16) -0.0046(15)
C13 0.0377(19) 0.050(2) 0.039(2) 0.0017(16) -0.0117(15) -0.0047(16)
C14 0.0363(19) 0.040(2) 0.0347(18) 0.0034(14) -0.0052(14) -0.0041(15)
C15 0.0283(17) 0.0308(17) 0.0330(17) -0.0035(12) -0.0017(12) 0.0010(13)
C16 0.0279(16) 0.0312(16) 0.0312(17) 0.0026(13) -0.0025(13) -0.0001(12)
C17 0.0360(18) 0.0342(18) 0.044(2) -0.0004(15) -0.0007(14) -0.0045(14)
C18 0.049(2) 0.043(2) 0.057(3) 0.0082(18) 0.0049(18) 0.0021(17)
C19 0.065(3) 0.055(3) 0.051(2) 0.008(2) 0.011(2) -0.012(2)
C20 0.050(3) 0.082(3) 0.054(3) -0.009(2) 0.013(2) -0.011(2)
C21 0.040(2) 0.089(4) 0.061(3) -0.005(2) 0.008(2) 0.008(2)
C22 0.045(2) 0.055(3) 0.048(2) 0.0013(18) 0.0029(17) 0.0091(18)
N1 0.0307(13) 0.0294(13) 0.0309(14) 0.0000(11) -0.0037(11) -0.0011(10)
N2 0.0361(15) 0.0299(14) 0.0360(16) 0.0038(11) -0.0082(12) -0.0030(11)
N3 0.0292(13) 0.0292(13) 0.0332(14) 0.0058(11) -0.0032(11) -0.0017(10)
N4 0.0319(15) 0.0319(15) 0.0331(15) 0.0037(11) -0.0043(11) -0.0013(11)
Fe1 0.0304(4) 0.0259(4) 0.0298(5) 0.0037(3) -0.0057(3) -0.0036(3)
P1 0.0315(5) 0.0315(5) 0.0407(10) 0.000 0.000 0.000
Br1 0.0403(3) 0.0402(3) 0.0451(3) 0.00141(15) -0.00028(15) 0.00031(14)

loop_
_atom_type_symbol
_atom_type_description
_atom_type_scat_dispersion_real
_atom_type_scat_dispersion_imag
_atom_type_scat_source
C C 0.0181 0.0091 'International Tables Vol C Tables 4.2.6.8 and 6.1.1.4'
H H 0.0000 0.0000 'International Tables Vol C Tables 4.2.6.8 and 6.1.1.4'
N N 0.0311 0.0180 'International Tables Vol C Tables 4.2.6.8 and 6.1.1.4'
P P 0.2955 0.4335 'International Tables Vol C Tables 4.2.6.8 and 6.1.1.4'
Fe Fe -1.1336 3.1974 'International Tables Vol C Tables 4.2.6.8 and 6.1.1.4'
Br Br -0.6763 1.2805 'International Tables Vol C Tables 4.2.6.8 and 6.1.1.4'

loop_
_geom_angle_atom_site_label_1
_geom_angle_atom_site_label_2
_geom_angle_atom_site_label_3
_geom_angle
_geom_angle_site_symmetry_1
_geom_angle_site_symmetry_3
N4 C1 N3 127.9(3) . .
N4 C1 C2 122.6(3) . .
N3 C1 C2 109.3(3) . .
C7 C2 C3 122.0(3) . .
C7 C2 C1 106.4(3) . .
C3 C2 C1 131.6(3) . .
C4 C3 C2 116.9(3) . .
C3 C4 C5 121.3(3) . .
C6 C5 C4 121.1(3) . .
C5 C6 C7 117.5(3) . .
C2 C7 C6 121.3(3) . .
C2 C7 C8 106.8(3) . .
C6 C7 C8 131.9(3) . .
N2 C8 N3 128.0(3) . .
N2 C8 C7 122.5(3) . .
N3 C8 C7 109.5(3) . .
N2 C9 N1 127.8(3) . .
N2 C9 C10 122.4(3) . .
N1 C9 C10 109.8(3) . .
C15 C10 C11 121.0(3) . .
C15 C10 C9 106.4(3) . .
C11 C10 C9 132.6(3) . .
C12 C11 C10 117.4(3) . .
C11 C12 C13 121.3(3) . .
C14 C13 C12 121.3(3) . .
C13 C14 C15 117.4(3) . .
C10 C15 C14 121.6(3) . .
C10 C15 C16 106.5(3) . .
C14 C15 C16 131.9(3) . .
N4 C16 N1 127.9(3) 5_656 .
N4 C16 C15 122.7(3) 5_656 .
N1 C16 C15 109.4(3) . .
C22 C17 C18 119.5(4) . .
C22 C17 P1 122.5(3) . .
C18 C17 P1 117.7(3) . .
C19 C18 C17 119.4(4) . .
C18 C19 C20 120.3(4) . .
C21 C20 C19 120.8(4) . .
C20 C21 C22 120.2(4) . .
C17 C22 C21 119.9(4) . .
C9 N1 C16 107.9(3) . .
C9 N1 Fe1 126.5(2) . .
C16 N1 Fe1 125.2(2) . .
C8 N2 C9 121.9(3) . .
C8 N3 C1 108.0(3) . .
C8 N3 Fe1 126.0(2) . .
C1 N3 Fe1 125.3(2) . .
C1 N4 C16 122.7(3) . 5_656
N1 Fe1 N1 180.0 . 5_656
N1 Fe1 N3 89.49(11) . .
N1 Fe1 N3 90.51(11) 5_656 .
N1 Fe1 N3 90.51(11) . 5_656
N1 Fe1 N3 89.49(11) 5_656 5_656
N3 Fe1 N3 180.0 . 5_656
N1 Fe1 Br1 87.53(8) . 5_656
N1 Fe1 Br1 92.47(8) 5_656 5_656
N3 Fe1 Br1 93.78(8) . 5_656
N3 Fe1 Br1 86.22(8) 5_656 5_656
N1 Fe1 Br1 92.47(8) . .
N1 Fe1 Br1 87.53(8) 5_656 .
N3 Fe1 Br1 86.22(8) . .
N3 Fe1 Br1 93.78(8) 5_656 .
Br1 Fe1 Br1 180.0 5_656 .
C17 P1 C17 111.45(12) 2 8_657
C17 P1 C17 111.45(12) 2 7_567
C17 P1 C17 105.6(2) 8_657 7_567
C17 P1 C17 105.6(2) 2 .
C17 P1 C17 111.46(12) 8_657 .
C17 P1 C17 111.45(12) 7_567 .

loop_
_geom_bond_atom_site_label_1
_geom_bond_atom_site_label_2
_geom_bond_distance
_geom_bond_site_symmetry_2
C1 N4 1.319(4) .
C1 N3 1.376(4) .
C1 C2 1.461(4) .
C2 C7 1.386(4) .
C2 C3 1.389(4) .
C3 C4 1.387(5) .
C4 C5 1.407(5) .
C5 C6 1.381(4) .
C6 C7 1.388(4) .
C7 C8 1.456(4) .
C8 N2 1.321(4) .
C8 N3 1.367(4) .
C9 N2 1.328(4) .
C9 N1 1.360(4) .
C9 C10 1.460(4) .
C10 C15 1.389(4) .
C10 C11 1.392(4) .
C11 C12 1.385(5) .
C12 C13 1.399(5) .
C13 C14 1.378(5) .
C14 C15 1.391(4) .
C15 C16 1.457(4) .
C16 N4 1.323(4) 5_656
C16 N1 1.379(4) .
C17 C22 1.370(5) .
C17 C18 1.418(5) .
C17 P1 1.795(4) .
C18 C19 1.369(5) .
C19 C20 1.379(6) .
C20 C21 1.358(7) .
C21 C22 1.395(6) .
N1 Fe1 1.942(3) .
N3 Fe1 1.947(3) .
Fe1 Br1 2.4586(4) 5_656
Fe1 Br1 2.4587(4) .

loop_
_geom_torsion_atom_site_label_1
_geom_torsion_atom_site_label_2
_geom_torsion_atom_site_label_3
_geom_torsion_atom_site_label_4
_geom_torsion
_geom_torsion_site_symmetry_1
_geom_torsion_site_symmetry_4
N4 C1 C2 C7 175.6(3) . .
N3 C1 C2 C7 -0.4(4) . .
N4 C1 C2 C3 -2.2(6) . .
N3 C1 C2 C3 -178.2(3) . .
C7 C2 C3 C4 -0.4(5) . .
C1 C2 C3 C4 177.1(4) . .
C2 C3 C4 C5 -0.2(6) . .
C3 C4 C5 C6 1.0(6) . .
C4 C5 C6 C7 -1.2(5) . .
C3 C2 C7 C6 0.1(5) . .
C1 C2 C7 C6 -177.9(3) . .
C3 C2 C7 C8 178.1(3) . .
C1 C2 C7 C8 0.1(4) . .
C5 C6 C7 C2 0.7(5) . .
C5 C6 C7 C8 -176.7(3) . .
C2 C7 C8 N2 -178.5(3) . .
C6 C7 C8 N2 -0.8(6) . .
C2 C7 C8 N3 0.3(4) . .
C6 C7 C8 N3 178.0(3) . .
N2 C9 C10 C15 -178.2(3) . .
N1 C9 C10 C15 1.4(4) . .
N2 C9 C10 C11 1.5(6) . .
N1 C9 C10 C11 -178.9(3) . .
C15 C10 C11 C12 0.0(5) . .
C9 C10 C11 C12 -179.6(3) . .
C10 C11 C12 C13 1.0(5) . .
C11 C12 C13 C14 -0.8(6) . .
C12 C13 C14 C15 -0.5(6) . .
C11 C10 C15 C14 -1.3(5) . .
C9 C10 C15 C14 178.4(3) . .
C11 C10 C15 C16 179.3(3) . .
C9 C10 C15 C16 -1.0(3) . .
C13 C14 C15 C10 1.5(5) . .
C13 C14 C15 C16 -179.3(3) . .
C10 C15 C16 N4 178.8(3) . 5_656
C14 C15 C16 N4 -0.5(6) . 5_656
C10 C15 C16 N1 0.2(4) . .
C14 C15 C16 N1 -179.0(3) . .
C22 C17 C18 C19 -1.5(6) . .
P1 C17 C18 C19 -176.1(3) . .
C17 C18 C19 C20 0.5(7) . .
C18 C19 C20 C21 0.2(7) . .
C19 C20 C21 C22 0.1(7) . .
C18 C17 C22 C21 1.8(6) . .
P1 C17 C22 C21 176.1(3) . .
C20 C21 C22 C17 -1.1(7) . .
N2 C9 N1 C16 178.3(3) . .
C10 C9 N1 C16 -1.3(3) . .
N2 C9 N1 Fe1 4.8(5) . .
C10 C9 N1 Fe1 -174.8(2) . .
N4 C16 N1 C9 -177.8(3) 5_656 .
C15 C16 N1 C9 0.7(3) . .
N4 C16 N1 Fe1 -4.2(5) 5_656 .
C15 C16 N1 Fe1 174.2(2) . .
N3 C8 N2 C9 -3.8(5) . .
C7 C8 N2 C9 174.8(3) . .
N1 C9 N2 C8 -2.9(5) . .
C10 C9 N2 C8 176.7(3) . .
N2 C8 N3 C1 178.2(3) . .
C7 C8 N3 C1 -0.6(3) . .
N2 C8 N3 Fe1 7.7(5) . .
C7 C8 N3 Fe1 -171.1(2) . .
N4 C1 N3 C8 -175.1(3) . .
C2 C1 N3 C8 0.7(3) . .
N4 C1 N3 Fe1 -4.5(5) . .
C2 C1 N3 Fe1 171.2(2) . .
N3 C1 N4 C16 -0.6(5) . 5_656
C2 C1 N4 C16 -175.8(3) . 5_656
C22 C17 P1 C17 -119.4(4) . 2
C18 C17 P1 C17 55.0(3) . 2
C22 C17 P1 C17 119.4(4) . 8_657
C18 C17 P1 C17 -66.2(2) . 8_657
C22 C17 P1 C17 1.7(3) . 7_567
C18 C17 P1 C17 176.2(3) . 7_567
